data_7111928
loop_
_publ_author_name
'Xianqiang Huang'
'Yifa Chen'
'Zhengguo Lin'
'Xiaoqian Ren'
'Yuna Song'
'Zhenzhu Xu'
'Xinmei Dong'
'Xingguo Li'
'Changwen Hu'
'Bo Wang'

_publ_section_title
;
 Zn-BTC MOFs with active metal sites synthesized via a structure-directing
 approach for highly efficient carbon conversion
;
_journal_name_full Chem.Commun.
_journal_page_first 2624
_journal_paper_doi 10.1039/c3cc49187k
_journal_volume 50
_journal_year 2014
_chemical_formula_sum 'C108 H36 N8 O94 Zn22'
_chemical_formula_weight 4388.03
_chemical_name_systematic
; 
 ? 
;
_space_group_IT_number 221
_symmetry_cell_setting cubic
_symmetry_space_group_name_Hall '-P 4 2 3'
_symmetry_space_group_name_H-M 'P m -3 m'
_atom_sites_solution_hydrogens geom
_atom_sites_solution_primary direct
_atom_sites_solution_secondary difmap
_audit_creation_method SHELXL-97
_cell_angle_alpha 90.00
_cell_angle_beta 90.00
_cell_angle_gamma 90.00
_cell_formula_units_Z 1
_cell_length_a 20.4666(8)
_cell_length_b 20.4666(8)
_cell_length_c 20.4666(8)
_cell_measurement_temperature 150(2)
_cell_volume 8573.1(6)
_computing_cell_refinement 'Bruker SMART'
_computing_data_collection 'Bruker SMART'
_computing_data_reduction 'Bruker SMART'
_computing_molecular_graphics 'Bruker SHELXTL'
_computing_publication_material 'Bruker SHELXTL'
_computing_structure_refinement 'SHELXL-97 (Sheldrick, 1997)'
_computing_structure_solution 'SHELXS-97 (Sheldrick, 1990)'
_diffrn_ambient_temperature 150(2)
_diffrn_measured_fraction_theta_full 0.998
_diffrn_measured_fraction_theta_max 0.998
_diffrn_radiation_monochromator graphite
_diffrn_radiation_source 'fine-focus sealed tube'
_diffrn_radiation_type MoK\a
_diffrn_radiation_wavelength 0.71073
_diffrn_reflns_av_R_equivalents 0.0871
_diffrn_reflns_av_sigmaI/netI 0.0169
_diffrn_reflns_limit_h_max 25
_diffrn_reflns_limit_h_min -25
_diffrn_reflns_limit_k_max 25
_diffrn_reflns_limit_k_min -25
_diffrn_reflns_limit_l_max 24
_diffrn_reflns_limit_l_min -25
_diffrn_reflns_number 90052
_diffrn_reflns_theta_full 26.30
_diffrn_reflns_theta_max 26.30
_diffrn_reflns_theta_min 2.23
_exptl_absorpt_coefficient_mu 1.556
_exptl_absorpt_correction_T_max 0.721
_exptl_absorpt_correction_T_min 0.614
_exptl_absorpt_correction_type multi-scan
_exptl_crystal_colour colourless
_exptl_crystal_density_diffrn 0.850
_exptl_crystal_density_method 'not measured'
_exptl_crystal_description block
_exptl_crystal_F_000 2151
_exptl_crystal_size_max 0.32
_exptl_crystal_size_mid 0.27
_exptl_crystal_size_min 0.21
_refine_diff_density_max 0.830
_refine_diff_density_min -0.438
_refine_diff_density_rms 0.101
_refine_ls_extinction_method none
_refine_ls_goodness_of_fit_ref 1.114
_refine_ls_hydrogen_treatment constr
_refine_ls_matrix_type full
_refine_ls_number_parameters 73
_refine_ls_number_reflns 1778
_refine_ls_number_restraints 12
_refine_ls_restrained_S_all 1.112
_refine_ls_R_factor_all 0.1003
_refine_ls_R_factor_gt 0.0844
_refine_ls_shift/su_max 0.001
_refine_ls_shift/su_mean 0.000
_refine_ls_structure_factor_coef Fsqd
_refine_ls_weighting_details 'calc w=1/[\s^2^(Fo^2^)+(0.1745P)^2^+7.6599P] where P=(Fo^2^+2Fc^2^)/3'
_refine_ls_weighting_scheme calc
_refine_ls_wR_factor_gt 0.2615
_refine_ls_wR_factor_ref 0.2818
_reflns_number_gt 1471
_reflns_number_total 1778
_reflns_threshold_expression >2sigma(I)
_cod_data_source_file c3cc49187k.txt
_cod_data_source_block 11p
_cod_original_sg_symbol_H-M Pm-3m
_cod_database_code 7111928

loop_
_symmetry_equiv_pos_as_xyz
'x, y, z'
'-y, x, z'
'-x, -y, z'
'y, -x, z'
'x, -y, -z'
'y, x, -z'
'-x, y, -z'
'-y, -x, -z'
'z, x, y'
'-x, z, y'
'-z, -x, y'
'x, -z, y'
'z, -x, -y'
'x, z, -y'
'-z, x, -y'
'-x, -z, -y'
'y, z, x'
'-z, -y, -x'
'-z, y, x'
'z, y, -x'
'z, -y, x'
'y, -z, -x'
'-y, -z, x'
'-y, z, -x'
'-x, -y, -z'
'y, -x, -z'
'x, y, -z'
'-y, x, -z'
'-x, y, z'
'-y, -x, z'
'x, -y, z'
'y, x, z'
'-z, -x, -y'
'x, -z, -y'
'z, x, -y'
'-x, z, -y'
'-z, x, y'
'-x, -z, y'
'z, -x, y'
'x, z, y'
'-y, -z, -x'
'z, y, x'
'z, -y, -x'
'-z, -y, x'
'-z, y, -x'
'-y, z, x'
'y, z, -x'
'y, -z, x'

loop_
_atom_site_label
_atom_site_type_symbol
_atom_site_fract_x
_atom_site_fract_y
_atom_site_fract_z
_atom_site_U_iso_or_equiv
_atom_site_adp_type
_atom_site_occupancy
_atom_site_symmetry_multiplicity
_atom_site_calc_flag
_atom_site_refinement_flags
C1 C 0.3773(7) 0.7615(4) 0.7615(4) 0.113(3) Uani 1 2 d S
C2 C 0.5000 0.9117(4) 0.9117(4) 0.082(3) Uani 1 4 d S
C3 C 0.5000 0.8608(3) 0.8608(3) 0.076(2) Uani 1 4 d S
C4 C 0.4407(4) 0.8356(3) 0.8356(3) 0.084(2) Uani 1 2 d S
H4 H 0.4001 0.8515 0.8515 0.101 Uiso 1 2 calc SR
C5 C 0.4418(4) 0.7878(3) 0.7878(3) 0.090(2) Uani 1 2 d S
C6 C 0.5000 0.7651(4) 0.7651(4) 0.099(4) Uani 1 4 d S
H6 H 0.5000 0.7323 0.7323 0.118 Uiso 1 4 calc SR
O1 O 0.3275(4) 0.7826(3) 0.7826(3) 0.112(2) Uani 1 2 d S
O2 O 0.3859(6) 0.7179(3) 0.7179(3) 0.228(7) Uani 1 2 d S
O3 O 0.3283(5) 1.0000 1.0000 0.088(3) Uani 1 8 d S
O4 O 0.4445(3) 0.93163(17) 0.93163(17) 0.0925(17) Uani 1 2 d S
O5 O 0.3917(5) 0.6083(5) 0.6083(5) 0.225(10) Uani 1 6 d S
N1 N 0.1782(6) 0.8218(6) 0.8218(6) 0.159(8) Uani 1 6 d S
Zn1 Zn 0.33696(3) 0.66304(3) 0.66304(3) 0.0716(6) Uani 1 6 d SU
Zn2 Zn 0.42623(7) 1.0000 1.0000 0.0604(5) Uani 1 8 d S
Zn3 Zn 0.23581(5) 0.76419(5) 0.76419(5) 0.0946(7) Uani 1 6 d S
O6 O 0.2116(15) 0.7884(15) 0.866(2) 0.218(12) Uani 0.33 2 d SPU

loop_
_atom_site_aniso_label
_atom_site_aniso_U_11
_atom_site_aniso_U_22
_atom_site_aniso_U_33
_atom_site_aniso_U_23
_atom_site_aniso_U_13
_atom_site_aniso_U_12
C1 0.133(9) 0.104(5) 0.104(5) -0.027(6) -0.014(4) -0.014(4)
C2 0.112(9) 0.067(4) 0.067(4) 0.000(5) 0.000 0.000
C3 0.076(6) 0.076(4) 0.076(4) -0.020(5) 0.000 0.000
C4 0.089(5) 0.082(3) 0.082(3) -0.008(4) 0.009(3) 0.009(3)
C5 0.087(5) 0.091(3) 0.091(3) -0.025(5) -0.005(3) -0.005(3)
C6 0.121(10) 0.088(5) 0.088(5) -0.041(6) 0.000 0.000
O1 0.104(5) 0.116(3) 0.116(3) -0.014(4) -0.007(3) -0.007(3)
O2 0.155(9) 0.265(10) 0.265(10) -0.173(12) -0.036(4) -0.036(4)
O3 0.067(6) 0.099(5) 0.099(5) 0.000 0.000 0.000
O4 0.111(4) 0.083(2) 0.083(2) -0.025(3) 0.006(2) 0.006(2)
O5 0.225(10) 0.225(10) 0.225(10) -0.068(8) 0.068(8) 0.068(8)
N1 0.159(8) 0.159(8) 0.159(8) -0.024(8) 0.024(8) 0.024(8)
Zn1 0.0716(6) 0.0716(6) 0.0716(6) -0.0123(3) 0.0123(3) 0.0123(3)
Zn2 0.0602(9) 0.0605(6) 0.0605(6) 0.000 0.000 0.000
Zn3 0.0946(7) 0.0946(7) 0.0946(7) -0.0164(5) 0.0164(5) 0.0164(5)
O6 0.223(12) 0.223(12) 0.207(16) -0.004(7) 0.004(7) 0.003(10)

loop_
_atom_type_symbol
_atom_type_description
_atom_type_scat_dispersion_real
_atom_type_scat_dispersion_imag
_atom_type_scat_source
C C 0.0033 0.0016 'International Tables Vol C Tables 4.2.6.8 and 6.1.1.4'
H H 0.0000 0.0000 'International Tables Vol C Tables 4.2.6.8 and 6.1.1.4'
N N 0.0061 0.0033 'International Tables Vol C Tables 4.2.6.8 and 6.1.1.4'
O O 0.0106 0.0060 'International Tables Vol C Tables 4.2.6.8 and 6.1.1.4'
Zn Zn 0.2839 1.4301 'International Tables Vol C Tables 4.2.6.8 and 6.1.1.4'

loop_
_geom_angle_atom_site_label_1
_geom_angle_atom_site_label_2
_geom_angle_atom_site_label_3
_geom_angle
_geom_angle_site_symmetry_1
_geom_angle_site_symmetry_3
O1 C1 O2 128.9(11) . .
O1 C1 C5 119.0(9) . .
O2 C1 C5 112.1(11) . .
O4 C2 O4 126.1(11) . 29_655
O4 C2 C3 116.9(5) . .
O4 C2 C3 116.9(5) 29_655 .
C4 C3 C4 118.0(9) . 29_655
C4 C3 C2 121.0(5) . .
C4 C3 C2 121.0(5) 29_655 .
C5 C4 C3 120.1(8) . .
C5 C4 H4 120.0 . .
C3 C4 H4 120.0 . .
C6 C5 C4 119.8(8) . .
C6 C5 C1 121.1(8) . .
C4 C5 C1 119.1(9) . .
C5 C6 C5 122.3(10) 29_655 .
C5 C6 H6 118.9 29_655 .
C5 C6 H6 118.9 . .
C1 O1 Zn3 133.1(7) . .
C1 O2 Zn1 139.9(10) . .
C2 O4 Zn2 127.7(6) . .
O6 N1 O6 116.0(15) . 11_665
O6 N1 O6 116.0(15) . 40
O6 N1 O6 116.0(15) 11_665 40
O6 N1 Zn3 78(2) . .
O6 N1 Zn3 78(2) 11_665 .
O6 N1 Zn3 78(2) 40 .
O2 Zn1 O2 106.3(4) . 45_656
O2 Zn1 O2 106.3(4) . 30_665
O2 Zn1 O2 106.3(4) 45_656 30_665
O2 Zn1 O5 112.5(4) . .
O2 Zn1 O5 112.5(4) 45_656 .
O2 Zn1 O5 112.5(4) 30_665 .
O3 Zn2 O4 100.71(19) . 5_577
O3 Zn2 O4 100.71(19) . .
O4 Zn2 O4 158.6(4) 5_577 .
O3 Zn2 O4 100.71(19) . 31_575
O4 Zn2 O4 88.02(7) 5_577 31_575
O4 Zn2 O4 88.02(7) . 31_575
O3 Zn2 O4 100.71(19) . 27_557
O4 Zn2 O4 88.02(7) 5_577 27_557
O4 Zn2 O4 88.02(7) . 27_557
O4 Zn2 O4 158.6(4) 31_575 27_557
O3 Zn2 Zn2 180.000(1) . 25_677
O4 Zn2 Zn2 79.29(19) 5_577 25_677
O4 Zn2 Zn2 79.29(19) . 25_677
O4 Zn2 Zn2 79.29(19) 31_575 25_677
O4 Zn2 Zn2 79.29(19) 27_557 25_677
O1 Zn3 O1 109.6(2) . 45_656
O1 Zn3 O1 109.6(2) . 30_665
O1 Zn3 O1 109.6(2) 45_656 30_665
O1 Zn3 N1 109.4(2) . .
O1 Zn3 N1 109.4(2) 45_656 .
O1 Zn3 N1 109.4(2) 30_665 .
O1 Zn3 O6 89.4(7) . 40
O1 Zn3 O6 89.4(7) 45_656 40
O1 Zn3 O6 145.5(11) 30_665 40
N1 Zn3 O6 36.1(11) . 40
O1 Zn3 O6 145.5(11) . 11_665
O1 Zn3 O6 89.4(7) 45_656 11_665
O1 Zn3 O6 89.4(7) 30_665 11_665
N1 Zn3 O6 36.1(11) . 11_665
O6 Zn3 O6 61.4(18) 40 11_665
O1 Zn3 O6 89.4(7) . .
O1 Zn3 O6 145.5(11) 45_656 .
O1 Zn3 O6 89.4(7) 30_665 .
N1 Zn3 O6 36.1(11) . .
O6 Zn3 O6 61.4(18) 40 .
O6 Zn3 O6 61.4(18) 11_665 .
N1 O6 Zn3 66(2) . .

loop_
_geom_bond_atom_site_label_1
_geom_bond_atom_site_label_2
_geom_bond_distance
_geom_bond_site_symmetry_2
C1 O1 1.190(14) .
C1 O2 1.274(14) .
C1 C5 1.524(14) .
C2 O4 1.274(7) .
C2 O4 1.274(7) 29_655
C2 C3 1.474(15) .
C3 C4 1.416(10) .
C3 C4 1.416(10) 29_655
C4 C5 1.382(11) .
C4 H4 0.9500 .
C5 C6 1.360(10) .
C6 C5 1.360(10) 29_655
C6 H6 0.9500 .
O1 Zn3 1.951(8) .
O2 Zn1 1.877(8) .
O3 Zn2 2.003(10) .
O4 Zn2 2.014(5) .
O5 Zn1 1.940(16) .
N1 O6 1.32(4) .
N1 O6 1.32(4) 11_665
N1 O6 1.32(4) 40
N1 Zn3 2.04(2) .
Zn1 O2 1.877(8) 45_656
Zn1 O2 1.877(8) 30_665
Zn2 O4 2.014(5) 5_577
Zn2 O4 2.014(5) 31_575
Zn2 O4 2.014(5) 27_557
Zn2 Zn2 3.020(3) 25_677
Zn3 O1 1.951(8) 45_656
Zn3 O1 1.951(8) 30_665
Zn3 O6 2.19(5) 40
Zn3 O6 2.19(5) 11_665
Zn3 O6 2.19(5) .
